data_7017144
loop_
_publ_author_name
'Andrews, Philip C.'
'Gee, William J.'
'Junk, Peter C.'
'Maclellan, Jonathan G.'

_publ_section_title
;
 Systematic study of the formation of the lanthanoid cubane cluster motif
 mediated by steric modification of diketonate ligands.
;
_journal_issue 45
_journal_name_full 'Dalton transactions (Cambridge, England : 2003)'
_journal_page_first 12169
_journal_page_last 12179
_journal_paper_doi 10.1039/c1dt10580a
_journal_volume 40
_journal_year 2011
_chemical_formula_sum 'C251 H118 Er8 F80 O46'
_chemical_formula_weight 6727.53
_chemical_name_systematic
;
?
;
_space_group_IT_number 2
_symmetry_cell_setting triclinic
_symmetry_space_group_name_Hall '-P 1'
_symmetry_space_group_name_H-M 'P -1'
_atom_sites_solution_hydrogens geom
_atom_sites_solution_primary direct
_atom_sites_solution_secondary difmap
_audit_creation_method SHELXL-97
_cell_angle_alpha 95.26(3)
_cell_angle_beta 100.82(3)
_cell_angle_gamma 106.50(3)
_cell_formula_units_Z 1
_cell_length_a 14.094(3)
_cell_length_b 15.287(3)
_cell_length_c 29.950(6)
_cell_measurement_reflns_used 82925
_cell_measurement_temperature 123(2)
_cell_measurement_theta_max 25.0
_cell_measurement_theta_min 2.0
_cell_volume 6005(3)
_computing_cell_refinement 'XDS (Kabsch, 1993)'
_computing_data_collection 'Blu-Ice (McPhillips et al, 2002)'
_computing_data_reduction 'XDS (Kabsch, 1993)'
_computing_molecular_graphics X-SEED
_computing_publication_material 'XCIF V6.12 (BrukerAXS, 2001).'
_computing_structure_refinement 'SHELXL-97 (Sheldrick, 1997)'
_computing_structure_solution 'SHELXS-97 (Sheldrick, 1990)'
_diffrn_ambient_temperature 123(2)
_diffrn_detector_area_resol_mean none
_diffrn_measured_fraction_theta_full 0.918
_diffrn_measured_fraction_theta_max 0.918
_diffrn_measurement_device_type 'ADSC Quantum 210r'
_diffrn_measurement_method 'scans in phi'
_diffrn_radiation_monochromator silicon
_diffrn_radiation_source 'Australian synchrotron MX1'
_diffrn_radiation_type synchrotron
_diffrn_radiation_wavelength 0.710698
_diffrn_reflns_av_R_equivalents 0.1496
_diffrn_reflns_av_sigmaI/netI 0.1066
_diffrn_reflns_limit_h_max 16
_diffrn_reflns_limit_h_min -16
_diffrn_reflns_limit_k_max 18
_diffrn_reflns_limit_k_min -18
_diffrn_reflns_limit_l_max 35
_diffrn_reflns_limit_l_min -35
_diffrn_reflns_number 74072
_diffrn_reflns_theta_full 25.00
_diffrn_reflns_theta_max 25.00
_diffrn_reflns_theta_min 1.40
_diffrn_standards_decay_% none
_diffrn_standards_interval_count none
_diffrn_standards_interval_time none
_diffrn_standards_number 0
_exptl_absorpt_coefficient_mu 2.901
_exptl_absorpt_correction_type none
_exptl_absorpt_process_details none
_exptl_crystal_colour orange
_exptl_crystal_density_diffrn 1.861
_exptl_crystal_density_method 'not measured'
_exptl_crystal_description prismatic
_exptl_crystal_F_000 3256
_exptl_crystal_size_max 0.01
_exptl_crystal_size_mid 0.01
_exptl_crystal_size_min 0.01
_refine_diff_density_max 2.451
_refine_diff_density_min -2.636
_refine_diff_density_rms 0.206
_refine_ls_extinction_method none
_refine_ls_goodness_of_fit_ref 1.055
_refine_ls_hydrogen_treatment constr
_refine_ls_matrix_type fullcycle
_refine_ls_number_parameters 1688
_refine_ls_number_reflns 19416
_refine_ls_number_restraints 18
_refine_ls_restrained_S_all 1.055
_refine_ls_R_factor_all 0.1291
_refine_ls_R_factor_gt 0.0767
_refine_ls_shift/su_max 0.000
_refine_ls_shift/su_mean 0.000
_refine_ls_structure_factor_coef Fsqd
_refine_ls_weighting_details 'calc w=1/[\s^2^(Fo^2^)+(0.0565P)^2^+150.0315P] where P=(Fo^2^+2Fc^2^)/3'
_refine_ls_weighting_scheme calc
_refine_ls_wR_factor_gt 0.1732
_refine_ls_wR_factor_ref 0.1957
_reflns_number_gt 12354
_reflns_number_total 19416
_reflns_threshold_expression >2sigma(I)
_cod_data_source_file c1dt10580a.txt
_cod_data_source_block wgex1
_cod_original_cell_volume 6004(2)
_cod_database_code 7017144

loop_
_symmetry_equiv_pos_as_xyz
'x, y, z'
'-x, -y, -z'

loop_
_atom_site_label
_atom_site_type_symbol
_atom_site_fract_x
_atom_site_fract_y
_atom_site_fract_z
_atom_site_U_iso_or_equiv
_atom_site_adp_type
_atom_site_occupancy
_atom_site_symmetry_multiplicity
_atom_site_calc_flag
_atom_site_refinement_flags
Er1 Er 0.17770(5) 0.81449(5) 0.29515(2) 0.028 Uani 1 1 d .
Er2 Er 0.45439(5) 0.83214(5) 0.29308(2) 0.031 Uani 1 1 d .
Er3 Er 0.27740(5) 0.76093(5) 0.18751(2) 0.027 Uani 1 1 d .
Er4 Er 0.23163(5) 0.60794(5) 0.27971(3) 0.031 Uani 1 1 d .
F1 F 0.2826(8) 1.1470(7) 0.3410(4) 0.069 Uani 1 1 d .
F2 F 0.4221(10) 1.3157(8) 0.3653(5) 0.088 Uani 1 1 d .
F3 F 0.5898(10) 1.3419(8) 0.4314(5) 0.089 Uani 1 1 d .
F4 F 0.6213(9) 1.1977(9) 0.4726(5) 0.092 Uani 1 1 d .
F5 F 0.4829(9) 1.0312(7) 0.4491(4) 0.065 Uani 1 1 d .
F6 F 0.2246(6) 0.6880(6) 0.4091(3) 0.040 Uani 1 1 d .
F7 F 0.2388(7) 0.6125(7) 0.4859(3) 0.051 Uani 1 1 d .
F8 F 0.0878(7) 0.4661(7) 0.4955(3) 0.051 Uani 1 1 d .
F9 F -0.0822(7) 0.3957(7) 0.4271(3) 0.052 Uani 1 1 d .
F10 F -0.1025(7) 0.4691(6) 0.3510(3) 0.045 Uani 1 1 d .
F11 F 0.8230(9) 1.0234(9) 0.4002(5) 0.091 Uani 1 1 d .
F12 F 0.9461(12) 0.9699(15) 0.4600(7) 0.153 Uani 1 1 d .
F13 F 0.8707(14) 0.8655(14) 0.5229(6) 0.136 Uani 1 1 d .
F14 F 0.6716(13) 0.8078(10) 0.5183(4) 0.100 Uani 1 1 d .
F15 F 0.5447(11) 0.8535(10) 0.4551(4) 0.088 Uani 1 1 d .
F16 F 0.3861(8) 1.0069(7) 0.1889(3) 0.051 Uani 1 1 d .
F17 F 0.3473(8) 1.0907(8) 0.1166(4) 0.066 Uani 1 1 d .
F18 F 0.4329(9) 1.0758(9) 0.0450(4) 0.076 Uani 1 1 d .
F19 F 0.5672(9) 0.9780(9) 0.0471(4) 0.072 Uani 1 1 d .
F20 F 0.6135(7) 0.8972(7) 0.1196(3) 0.049 Uani 1 1 d .
F21 F -0.0516(8) 0.7884(7) 0.1495(4) 0.066 Uani 1 1 d .
F22 F -0.1995(8) 0.8681(8) 0.1532(5) 0.074 Uani 1 1 d .
F23 F -0.1692(8) 1.0434(8) 0.1377(5) 0.075 Uani 1 1 d .
F24 F 0.0047(12) 1.1392(10) 0.1186(10) 0.197 Uani 1 1 d .
F25 F 0.1514(12) 1.0605(10) 0.1134(8) 0.147 Uani 1 1 d .
F26 F 0.2679(8) 0.4251(8) 0.0570(4) 0.073 Uani 1 1 d .
F27 F 0.4096(10) 0.3706(9) 0.0277(5) 0.092 Uani 1 1 d .
F28 F 0.6022(9) 0.4826(11) 0.0465(4) 0.091 Uani 1 1 d .
F29 F 0.6510(8) 0.6534(9) 0.0937(4) 0.076 Uani 1 1 d .
F30 F 0.5124(7) 0.7112(7) 0.1236(4) 0.054 Uani 1 1 d .
F31 F -0.0691(8) 0.2645(7) 0.1868(4) 0.068 Uani 1 1 d .
F32 F -0.2708(8) 0.1986(9) 0.1587(5) 0.086 Uani 1 1 d .
F33 F -0.3783(8) 0.3161(11) 0.1401(5) 0.107 Uani 1 1 d .
F34 F -0.2844(9) 0.5014(10) 0.1519(5) 0.096 Uani 1 1 d .
F35 F -0.0843(8) 0.5689(7) 0.1816(4) 0.062 Uani 1 1 d .
F36 F 0.5401(9) 0.5174(9) 0.3363(4) 0.073 Uani 1 1 d .
F37 F 0.7235(10) 0.5518(10) 0.3935(6) 0.099 Uani 1 1 d .
F38 F 0.7483(8) 0.5996(10) 0.4860(5) 0.096 Uani 1 1 d .
F39 F 0.5877(9) 0.6135(9) 0.5201(4) 0.073 Uani 1 1 d .
F40 F 0.4058(8) 0.5831(8) 0.4631(4) 0.067 Uani 1 1 d .
O1 O 0.3153(8) 0.7613(7) 0.3227(3) 0.034 Uani 1 1 d .
H1 H 0.3313 0.7632 0.3569 0.041 Uiso 1 1 calc R
O2 O 0.3110(6) 0.8637(6) 0.2559(3) 0.019 Uani 1 1 d U
H2 H 0.3247 0.9295 0.2510 0.022 Uiso 1 1 calc R
O3 O 0.3564(7) 0.6966(7) 0.2457(3) 0.034 Uani 1 1 d .
H3 H 0.3983 0.6603 0.2344 0.040 Uiso 1 1 calc R
O4 O 0.1680(8) 0.7063(6) 0.2338(3) 0.032 Uani 1 1 d .
H4 H 0.0967 0.6757 0.2159 0.038 Uiso 1 1 calc R
O5 O 0.2767(9) 0.9570(8) 0.3365(4) 0.044 Uani 1 1 d .
O6 O 0.1240(8) 0.8323(7) 0.3614(4) 0.039 Uani 1 1 d .
O7 O 0.1290(7) 0.6636(7) 0.3193(3) 0.030 Uani 1 1 d .
O8 O 0.0000(9) 0.7457(7) 0.2677(3) 0.040 Uani 1 1 d .
O9 O 0.5256(9) 0.8858(9) 0.3675(4) 0.052 Uani 1 1 d .
O10 O 0.5066(8) 0.9929(8) 0.2999(4) 0.047 Uani 1 1 d .
O11 O 0.4593(7) 0.8540(7) 0.2137(4) 0.033 Uani 1 1 d .
O12 O 0.6191(8) 0.8607(7) 0.2853(4) 0.036 Uani 1 1 d .
O13 O 0.1703(7) 0.8526(7) 0.1682(3) 0.035 Uani 1 1 d .
O14 O 0.2987(7) 0.8056(7) 0.1183(4) 0.033 Uani 1 1 d .
O15 O 0.3406(7) 0.6537(7) 0.1536(3) 0.036 Uani 1 1 d .
O16 O 0.1403(8) 0.6525(7) 0.1413(3) 0.038 Uani 1 1 d .
O17 O 0.0767(8) 0.5251(7) 0.2338(4) 0.037 Uani 1 1 d .
O18 O 0.2632(8) 0.5062(7) 0.2306(4) 0.041 Uani 1 1 d .
O19 O 0.3622(9) 0.5878(8) 0.3347(4) 0.049 Uani 1 1 d .
O20 O 0.1622(9) 0.4833(8) 0.3132(4) 0.050 Uani 1 1 d .
O21 O 0.1231(8) 0.9096(7) 0.2450(3) 0.034 Uani 1 1 d .
O22 O 0.5238(9) 0.7144(9) 0.3213(5) 0.058 Uani 1 1 d .
O23 O 0.1631(15) 1.0946(11) 0.2362(8) 0.114 Uani 1 1 d .
C1 C 0.2973(12) 0.9893(10) 0.3789(5) 0.032 Uani 1 1 d .
C2 C 0.3781(13) 1.0824(11) 0.3935(6) 0.044 Uani 1 1 d .
C3 C 0.3655(14) 1.1553(12) 0.3727(6) 0.047 Uani 1 1 d .
C4 C 0.4355(16) 1.2437(12) 0.3859(7) 0.059 Uani 1 1 d .
C5 C 0.5215(16) 1.2569(14) 0.4197(8) 0.070 Uani 1 1 d .
C6 C 0.5356(14) 1.1859(14) 0.4404(7) 0.060 Uani 1 1 d .
C7 C 0.4653(13) 1.0993(12) 0.4286(7) 0.050 Uani 1 1 d .
C8 C 0.2523(12) 0.9498(11) 0.4121(6) 0.037 Uani 1 1 d .
H8 H 0.2808 0.9768 0.4434 0.045 Uiso 1 1 calc R
C9 C 0.1659(11) 0.8713(10) 0.4019(5) 0.028 Uani 1 1 d .
C10 C 0.1146(13) 0.8353(11) 0.4388(5) 0.038 Uani 1 1 d .
C11 C 0.1676(18) 0.8424(13) 0.4836(6) 0.062 Uani 1 1 d .
H11 H 0.2376 0.8771 0.4919 0.074 Uiso 1 1 calc R
C12 C 0.1230(18) 0.8012(14) 0.5165(7) 0.067 Uani 1 1 d .
H12 H 0.1613 0.8083 0.5470 0.081 Uiso 1 1 calc R
C13 C 0.0243(19) 0.7507(14) 0.5049(7) 0.070 Uani 1 1 d .
H13 H -0.0073 0.7218 0.5274 0.085 Uiso 1 1 calc R
C14 C -0.0316(17) 0.7406(15) 0.4602(7) 0.072 Uani 1 1 d .
H14 H -0.1014 0.7053 0.4519 0.086 Uiso 1 1 calc R
C15 C 0.0169(14) 0.7833(13) 0.4278(6) 0.050 Uani 1 1 d .
H15 H -0.0205 0.7754 0.3970 0.060 Uiso 1 1 calc R
C16 C 0.0475(12) 0.6309(10) 0.3353(5) 0.032 Uani 1 1 d .
C17 C 0.0608(11) 0.5816(10) 0.3769(5) 0.032 Uani 1 1 d .
C18 C 0.1473(13) 0.6161(11) 0.4120(6) 0.042 Uani 1 1 d .
C19 C 0.1579(12) 0.5767(11) 0.4521(5) 0.036 Uani 1 1 d .
C20 C 0.0794(16) 0.5030(13) 0.4575(6) 0.051 Uani 1 1 d .
C21 C -0.0056(13) 0.4686(11) 0.4227(6) 0.041 Uani 1 1 d .
C22 C -0.0156(12) 0.5076(11) 0.3839(5) 0.036 Uani 1 1 d .
C23 C -0.0479(12) 0.6404(12) 0.3186(5) 0.039 Uani 1 1 d .
H23 H -0.1021 0.6132 0.3326 0.047 Uiso 1 1 calc R
C24 C -0.0668(11) 0.6889(10) 0.2817(5) 0.034 Uani 1 1 d .
C25 C -0.1767(12) 0.6737(11) 0.2597(5) 0.037 Uani 1 1 d .
C26 C -0.2002(12) 0.7314(11) 0.2290(5) 0.037 Uani 1 1 d .
H26 H -0.1476 0.7791 0.2221 0.045 Uiso 1 1 calc R
C27 C -0.2999(12) 0.7192(12) 0.2086(6) 0.041 Uani 1 1 d .
H27 H -0.3159 0.7589 0.1878 0.050 Uiso 1 1 calc R
C28 C -0.3758(13) 0.6508(12) 0.2181(6) 0.050 Uani 1 1 d .
H28 H -0.4443 0.6423 0.2033 0.059 Uiso 1 1 calc R
C29 C -0.3543(14) 0.5946(13) 0.2485(7) 0.055 Uani 1 1 d .
H29 H -0.4080 0.5483 0.2555 0.066 Uiso 1 1 calc R
C30 C -0.2543(13) 0.6044(14) 0.2693(7) 0.057 Uani 1 1 d .
H30 H -0.2394 0.5639 0.2898 0.069 Uiso 1 1 calc R
C31 C 0.6057(13) 0.9583(12) 0.3848(5) 0.043 Uani 1 1 d .
C32 C 0.6782(14) 0.9403(13) 0.4252(6) 0.052 Uani 1 1 d .
C33 C 0.7827(16) 0.9714(15) 0.4303(7) 0.061 Uani 1 1 d .
C34 C 0.843(2) 0.9416(17) 0.4593(9) 0.085 Uani 1 1 d .
C35 C 0.802(3) 0.890(2) 0.4919(8) 0.101 Uani 1 1 d .
C36 C 0.707(2) 0.8623(17) 0.4887(8) 0.080 Uani 1 1 d .
C37 C 0.6407(16) 0.8864(14) 0.4532(8) 0.061 Uani 1 1 d .
C38 C 0.6301(14) 1.0391(12) 0.3686(7) 0.052 Uani 1 1 d .
H38 H 0.6878 1.0875 0.3857 0.062 Uiso 1 1 calc R
C39 C 0.5748(12) 1.0566(13) 0.3271(6) 0.048 Uani 1 1 d .
C40 C 0.6060(19) 1.1490(16) 0.3152(11) 0.094 Uani 1 1 d .
C41 C 0.5779(19) 1.1592(16) 0.2717(11) 0.094 Uani 1 1 d .
H41 H 0.5436 1.1047 0.2500 0.113 Uiso 1 1 calc R
C42 C 0.5956(18) 1.2486(15) 0.2539(11) 0.094 Uani 1 1 d .
H42 H 0.5724 1.2531 0.2226 0.113 Uiso 1 1 calc R
C43 C 0.6480(18) 1.3238(16) 0.2865(10) 0.094 Uani 1 1 d .
H43 H 0.6614 1.3840 0.2783 0.113 Uiso 1 1 calc R
C44 C 0.6816(19) 1.3125(16) 0.3315(11) 0.094 Uani 1 1 d .
H44 H 0.7192 1.3659 0.3534 0.113 Uiso 1 1 calc R
C45 C 0.6635(18) 1.2297(15) 0.3457(11) 0.094 Uani 1 1 d .
H45 H 0.6900 1.2258 0.3768 0.113 Uiso 1 1 calc R
C46 C 0.5298(10) 0.9097(10) 0.2002(5) 0.027 Uani 1 1 d .
C47 C 0.5018(12) 0.9509(10) 0.1573(5) 0.033 Uani 1 1 d .
C48 C 0.4352(12) 0.9993(12) 0.1551(6) 0.041 Uani 1 1 d .
C49 C 0.4145(13) 1.0447(13) 0.1173(6) 0.046 Uani 1 1 d .
C50 C 0.4600(15) 1.0370(13) 0.0819(7) 0.053 Uani 1 1 d .
C51 C 0.5229(14) 0.9863(14) 0.0820(6) 0.049 Uani 1 1 d .
C52 C 0.5479(12) 0.9449(12) 0.1198(6) 0.041 Uani 1 1 d .
C53 C 0.6310(12) 0.9370(11) 0.2219(6) 0.040 Uani 1 1 d .
H53 H 0.6768 0.9772 0.2077 0.048 Uiso 1 1 calc R
C54 C 0.6734(11) 0.9109(10) 0.2632(6) 0.033 Uani 1 1 d .
C55 C 0.7859(6) 0.9391(9) 0.2800(4) 0.045 Uani 1 1 d G
C56 C 0.8524(9) 0.9976(9) 0.2589(4) 0.060 Uani 1 1 d G
H56 H 0.8268 1.0215 0.2326 0.072 Uiso 1 1 calc R
C57 C 0.9566(8) 1.0213(9) 0.2762(5) 0.062 Uani 1 1 d G
H57 H 1.0021 1.0614 0.2617 0.075 Uiso 1 1 calc R
C58 C 0.9942(6) 0.9865(10) 0.3146(5) 0.065 Uani 1 1 d G
H58 H 1.0654 1.0027 0.3264 0.078 Uiso 1 1 calc R
C59 C 0.9276(9) 0.9279(11) 0.3357(4) 0.090 Uani 1 1 d G
H59 H 0.9533 0.9041 0.3620 0.108 Uiso 1 1 calc R
C60 C 0.8235(8) 0.9042(10) 0.3184(5) 0.094 Uani 1 1 d G
H60 H 0.7780 0.8642 0.3329 0.112 Uiso 1 1 calc R
C61 C 0.1374(12) 0.8757(11) 0.1301(6) 0.038 Uani 1 1 d .
C62 C 0.0515(13) 0.9184(11) 0.1308(6) 0.041 Uani 1 1 d .
C63 C -0.0342(13) 0.8756(12) 0.1413(7) 0.049 Uani 1 1 d .
C64 C -0.1119(13) 0.9157(13) 0.1432(7) 0.048 Uani 1 1 d .
C65 C -0.0958(13) 1.0039(14) 0.1357(7) 0.056 Uani 1 1 d .
C66 C -0.0117(18) 1.0514(15) 0.1276(11) 0.093 Uani 1 1 d .
C67 C 0.0646(14) 1.0077(16) 0.1259(11) 0.089 Uani 1 1 d .
C68 C 0.1673(14) 0.8642(13) 0.0896(6) 0.051 Uani 1 1 d .
H68 H 0.1317 0.8813 0.0633 0.061 Uiso 1 1 calc R
C69 C 0.2489(13) 0.8278(11) 0.0842(5) 0.038 Uani 1 1 d .
C70 C 0.2782(14) 0.8193(12) 0.0395(5) 0.045 Uani 1 1 d .
C71 C 0.3544(14) 0.7801(12) 0.0370(6) 0.048 Uani 1 1 d .
H71 H 0.3848 0.7598 0.0635 0.058 Uiso 1 1 calc R
C72 C 0.3876(16) 0.7698(13) -0.0037(7) 0.058 Uani 1 1 d .
H72 H 0.4402 0.7430 -0.0053 0.070 Uiso 1 1 calc R
C73 C 0.3403(17) 0.8005(14) -0.0424(6) 0.062 Uani 1 1 d .
H73 H 0.3617 0.7951 -0.0705 0.075 Uiso 1 1 calc R
C74 C 0.2633(16) 0.8381(15) -0.0396(6) 0.059 Uani 1 1 d .
H74 H 0.2300 0.8567 -0.0660 0.070 Uiso 1 1 calc R
C75 C 0.2352(16) 0.8485(14) 0.0009(6) 0.058 Uani 1 1 d .
H75 H 0.1841 0.8771 0.0027 0.069 Uiso 1 1 calc R
C76 C 0.3078(12) 0.6054(10) 0.1151(5) 0.034 Uani 1 1 d .
C77 C 0.3848(11) 0.5717(12) 0.0937(5) 0.036 Uani 1 1 d .
C78 C 0.3631(13) 0.4851(12) 0.0689(6) 0.049 Uani 1 1 d .
C79 C 0.4360(15) 0.4576(14) 0.0527(6) 0.055 Uani 1 1 d .
C80 C 0.5345(14) 0.5119(15) 0.0631(7) 0.062 Uani 1 1 d .
C81 C 0.5554(13) 0.5962(14) 0.0867(6) 0.053 Uani 1 1 d .
C82 C 0.4856(14) 0.6263(13) 0.1026(6) 0.045 Uani 1 1 d .
C83 C 0.2061(13) 0.5742(11) 0.0900(6) 0.046 Uani 1 1 d .
H83 H 0.1902 0.5356 0.0612 0.055 Uiso 1 1 calc R
C84 C 0.1283(12) 0.5972(12) 0.1054(5) 0.039 Uani 1 1 d .
C85 C 0.0194(12) 0.5492(11) 0.0813(5) 0.041 Uani 1 1 d .
C86 C -0.0100(15) 0.4585(13) 0.0556(6) 0.057 Uani 1 1 d .
H86 H 0.0394 0.4282 0.0529 0.068 Uiso 1 1 calc R
C87 C -0.1118(14) 0.4151(14) 0.0344(7) 0.063 Uani 1 1 d .
H87 H -0.1317 0.3550 0.0172 0.075 Uiso 1 1 calc R
C88 C -0.1833(14) 0.4578(13) 0.0382(6) 0.052 Uani 1 1 d .
H88 H -0.2529 0.4283 0.0241 0.062 Uiso 1 1 calc R
C89 C -0.1515(15) 0.5445(14) 0.0630(8) 0.071 Uani 1 1 d .
H89 H -0.2006 0.5753 0.0652 0.086 Uiso 1 1 calc R
C90 C -0.0523(13) 0.5896(13) 0.0848(7) 0.059 Uani 1 1 d .
H90 H -0.0346 0.6492 0.1024 0.071 Uiso 1 1 calc R
C91 C 0.0476(11) 0.4567(11) 0.2023(6) 0.037 Uani 1 1 d .
C92 C -0.0682(11) 0.4180(12) 0.1848(6) 0.038 Uani 1 1 d .
C93 C -0.1185(12) 0.3249(13) 0.1784(7) 0.051 Uani 1 1 d .
C94 C -0.2211(14) 0.2896(14) 0.1647(7) 0.061 Uani 1 1 d .
C95 C -0.2789(13) 0.3512(17) 0.1551(7) 0.068 Uani 1 1 d .
C96 C -0.2297(14) 0.4424(14) 0.1604(7) 0.056 Uani 1 1 d U
C97 C -0.1255(13) 0.4781(13) 0.1754(6) 0.051 Uani 1 1 d .
C98 C 0.1056(13) 0.4130(12) 0.1812(6) 0.048 Uani 1 1 d .
H98 H 0.0734 0.3634 0.1565 0.058 Uiso 1 1 calc R
C99 C 0.2122(11) 0.4424(11) 0.1964(6) 0.038 Uani 1 1 d .
C100 C 0.2734(13) 0.3951(12) 0.1715(7) 0.051 Uani 1 1 d .
C101 C 0.2315(15) 0.3168(13) 0.1397(8) 0.065 Uani 1 1 d .
H101 H 0.1599 0.2895 0.1322 0.078 Uiso 1 1 calc R
C102 C 0.2903(15) 0.2763(14) 0.1181(8) 0.072 Uani 1 1 d .
H102 H 0.2598 0.2255 0.0939 0.086 Uiso 1 1 calc R
C103 C 0.3937(14) 0.3112(14) 0.1325(8) 0.073 Uani 1 1 d .
H103 H 0.4349 0.2810 0.1197 0.088 Uiso 1 1 calc R
C104 C 0.4397(14) 0.3890(12) 0.1651(7) 0.057 Uani 1 1 d .
H104 H 0.5116 0.4133 0.1737 0.069 Uiso 1 1 calc R
C105 C 0.3798(11) 0.4312(12) 0.1851(7) 0.046 Uani 1 1 d .
H105 H 0.4104 0.4844 0.2079 0.055 Uiso 1 1 calc R
C106 C 0.3652(12) 0.5353(11) 0.3651(6) 0.039 Uani 1 1 d .
C107 C 0.4677(13) 0.5512(13) 0.3980(7) 0.047 Uani 1 1 d .
C108 C 0.5505(16) 0.5438(13) 0.3822(7) 0.059 Uani 1 1 d .
C109 C 0.6487(15) 0.5602(14) 0.4129(8) 0.061 Uani 1 1 d .
C110 C 0.6539(14) 0.5834(14) 0.4584(8) 0.064 Uani 1 1 d .
C111 C 0.5765(16) 0.5921(13) 0.4746(7) 0.060 Uani 1 1 d .
C112 C 0.4801(14) 0.5749(13) 0.4445(6) 0.049 Uani 1 1 d .
C113 C 0.2870(14) 0.4597(12) 0.3708(7) 0.052 Uani 1 1 d .
H113 H 0.3011 0.4227 0.3934 0.063 Uiso 1 1 calc R
C114 C 0.1877(12) 0.4374(11) 0.3436(5) 0.033 Uani 1 1 d .
C115 C 0.1031(13) 0.3529(10) 0.3472(5) 0.037 Uani 1 1 d .
C116 C 0.1154(14) 0.2944(12) 0.3798(6) 0.047 Uani 1 1 d .
H116 H 0.1792 0.3066 0.4006 0.056 Uiso 1 1 calc R
C117 C 0.0348(15) 0.2192(13) 0.3818(7) 0.059 Uani 1 1 d .
H117 H 0.0434 0.1806 0.4044 0.071 Uiso 1 1 calc R
C118 C -0.0553(17) 0.1999(13) 0.3522(7) 0.065 Uani 1 1 d .
H118 H -0.1088 0.1459 0.3526 0.078 Uiso 1 1 calc R
C119 C -0.0700(14) 0.2601(12) 0.3207(7) 0.050 Uani 1 1 d .
H119 H -0.1350 0.2490 0.3011 0.060 Uiso 1 1 calc R
C120 C 0.0083(14) 0.3338(12) 0.3182(7) 0.048 Uani 1 1 d .
H120 H -0.0019 0.3731 0.2962 0.058 Uiso 1 1 calc R
C121 C 0.222(2) 1.1753(17) 0.2436(9) 0.094 Uani 1 1 d .
C122 C 0.185(3) 1.251(2) 0.2573(11) 0.037 Uani 0.50 1 d P
H12D H 0.1616 1.2761 0.2301 0.055 Uiso 0.50 1 calc PR
H12E H 0.2404 1.2989 0.2788 0.055 Uiso 0.50 1 calc PR
H12F H 0.1292 1.2276 0.2724 0.055 Uiso 0.50 1 calc PR
C123 C 0.330(2) 1.196(2) 0.2382(11) 0.034 Uani 0.50 1 d PU
H12A H 0.3752 1.2405 0.2646 0.052 Uiso 0.50 1 calc PR
H12B H 0.3359 1.2224 0.2099 0.052 Uiso 0.50 1 calc PR
H12C H 0.3485 1.1391 0.2366 0.052 Uiso 0.50 1 calc PR
C124 C 0.059(3) 0.260(3) 0.0039(15) 0.069 Uiso 0.50 1 d P
H12G H 0.1058 0.3184 0.0221 0.103 Uiso 0.50 1 calc PR
H12H H 0.0104 0.2309 0.0214 0.103 Uiso 0.50 1 calc PR
H12I H 0.0232 0.2732 -0.0248 0.103 Uiso 0.50 1 calc PR
C125 C 0.111(2) 0.2053(19) -0.0056(10) 0.059 Uiso 0.50 1 d PG
C126 C 0.088(2) 0.120(2) 0.0096(11) 0.103 Uiso 0.50 1 d PG
H126 H 0.0332 0.1022 0.0245 0.123 Uiso 0.50 1 calc PR
C127 C 0.145(3) 0.0614(17) 0.0032(12) 0.093 Uiso 0.50 1 d PG
H127 H 0.1295 0.0032 0.0136 0.112 Uiso 0.50 1 calc PR
C128 C 0.226(2) 0.0877(19) -0.0185(12) 0.101 Uiso 0.50 1 d PG
H128 H 0.2648 0.0475 -0.0229 0.122 Uiso 0.50 1 calc PR
C129 C 0.2489(19) 0.173(2) -0.0337(10) 0.064 Uiso 0.50 1 d PG
H129 H 0.3038 0.1908 -0.0485 0.077 Uiso 0.50 1 calc PR
C130 C 0.192(2) 0.2316(16) -0.0273(10) 0.069 Uiso 0.50 1 d PG
H130 H 0.2076 0.2898 -0.0377 0.083 Uiso 0.50 1 calc PR

loop_
_atom_site_aniso_label
_atom_site_aniso_U_11
_atom_site_aniso_U_22
_atom_site_aniso_U_33
_atom_site_aniso_U_23
_atom_site_aniso_U_13
_atom_site_aniso_U_12
Er1 0.026 0.030 0.026 0.003 0.004 0.008
Er2 0.025 0.039 0.027 0.005 0.002 0.008
Er3 0.025 0.030 0.025 0.002 0.003 0.011
Er4 0.027 0.030 0.039 0.010 0.006 0.012
F1 0.059 0.052 0.076 0.019 -0.023 0.006
F2 0.075 0.054 0.126 0.027 0.014 0.007
F3 0.070 0.059 0.106 0.003 0.002 -0.017
F4 0.061 0.073 0.112 0.009 -0.024 0.002
F5 0.072 0.060 0.052 0.010 -0.008 0.017
F6 0.027 0.041 0.039 0.012 -0.004 -0.004
F7 0.040 0.063 0.043 0.013 -0.005 0.015
F8 0.052 0.070 0.042 0.027 0.013 0.027
F9 0.040 0.062 0.054 0.026 0.012 0.012
F10 0.038 0.038 0.050 0.008 -0.002 0.003
F11 0.062 0.089 0.108 0.016 0.001 0.011
F12 0.071 0.193 0.183 0.060 -0.010 0.038
F13 0.150 0.172 0.101 0.019 -0.015 0.099
F14 0.178 0.095 0.059 0.031 0.033 0.082
F15 0.107 0.110 0.040 0.009 0.020 0.022
F16 0.061 0.050 0.056 0.018 0.020 0.033
F17 0.046 0.068 0.104 0.038 0.027 0.031
F18 0.067 0.108 0.070 0.054 0.025 0.036
F19 0.082 0.098 0.056 0.029 0.042 0.034
F20 0.041 0.061 0.055 0.011 0.022 0.024
F21 0.056 0.058 0.109 0.036 0.043 0.035
F22 0.053 0.078 0.114 0.042 0.039 0.035
F23 0.045 0.073 0.131 0.032 0.027 0.045
F24 0.082 0.073 0.498 0.123 0.131 0.056
F25 0.089 0.082 0.319 0.087 0.086 0.060
F26 0.051 0.068 0.092 -0.020 0.014 0.015
F27 0.073 0.096 0.103 -0.031 0.003 0.045
F28 0.046 0.151 0.075 -0.024 0.008 0.044
F29 0.043 0.113 0.071 0.002 0.019 0.023
F30 0.038 0.048 0.067 -0.004 -0.003 0.012
F31 0.039 0.057 0.100 0.000 0.009 0.010
F32 0.030 0.089 0.112 -0.035 0.019 -0.007
F33 0.028 0.160 0.114 -0.064 -0.001 0.034
F34 0.056 0.139 0.091 -0.042 -0.013 0.062
F35 0.057 0.060 0.076 0.002 -0.003 0.043
F36 0.057 0.094 0.091 0.028 0.027 0.047
F37 0.061 0.119 0.139 0.035 0.035 0.050
F38 0.037 0.106 0.142 0.055 0.000 0.020
F39 0.061 0.088 0.065 0.030 0.004 0.014
F40 0.051 0.092 0.061 0.018 0.013 0.026
O1 0.035 0.044 0.023 0.004 0.000 0.015
O2 0.021 0.010 0.029 0.002 0.005 0.013
O3 0.021 0.047 0.039 0.017 0.012 0.014
O4 0.036 0.023 0.038 0.009 -0.001 0.016
O5 0.052 0.044 0.031 0.001 0.006 0.010
O6 0.033 0.046 0.032 -0.005 -0.001 0.012
O7 0.015 0.046 0.038 0.005 0.011 0.019
O8 0.056 0.040 0.023 0.006 -0.003 0.020
O9 0.048 0.066 0.045 0.016 0.016 0.016
O10 0.033 0.043 0.054 -0.004 -0.004 0.009
O11 0.019 0.031 0.049 0.003 0.006 0.010
O12 0.033 0.033 0.046 0.006 0.007 0.018
O13 0.028 0.049 0.032 -0.001 0.000 0.024
O14 0.024 0.040 0.043 0.015 0.014 0.014
O15 0.028 0.053 0.023 0.003 -0.008 0.020
O16 0.041 0.044 0.030 -0.003 -0.003 0.022
O17 0.031 0.035 0.053 0.014 0.015 0.015
O18 0.025 0.042 0.060 0.005 0.006 0.020
O19 0.040 0.055 0.055 0.017 -0.006 0.025
O20 0.056 0.039 0.057 0.018 0.008 0.017
O21 0.036 0.041 0.035 0.009 0.014 0.020
O22 0.045 0.064 0.068 0.028 0.002 0.020
O23 0.114 0.056 0.163 0.030 0.014 0.021
C1 0.035 0.032 0.029 0.000 0.001 0.015
C2 0.043 0.037 0.051 -0.006 0.023 0.004
C3 0.045 0.037 0.052 0.001 0.007 0.007
C4 0.067 0.034 0.079 0.016 0.021 0.015
C5 0.062 0.043 0.085 0.016 -0.006 -0.002
C6 0.043 0.061 0.066 0.010 -0.002 0.009
C7 0.044 0.036 0.058 0.003 -0.013 0.010
C8 0.034 0.041 0.037 0.008 0.000 0.016
C9 0.023 0.033 0.035 0.006 0.015 0.012
C10 0.041 0.043 0.035 0.004 0.016 0.019
C11 0.104 0.046 0.034 0.013 0.027 0.009
C12 0.099 0.059 0.047 0.016 0.016 0.025
C13 0.107 0.058 0.039 0.001 0.024 0.011
C14 0.060 0.071 0.068 -0.007 0.033 -0.010
C15 0.042 0.066 0.044 0.012 0.017 0.014
C16 0.033 0.031 0.034 0.011 0.004 0.012
C17 0.029 0.037 0.029 -0.003 0.006 0.013
C18 0.050 0.037 0.042 0.009 0.010 0.018
C19 0.042 0.038 0.026 0.004 0.000 0.014
C20 0.076 0.050 0.031 0.015 0.021 0.018
C21 0.038 0.043 0.037 0.014 0.010 0.000
C22 0.034 0.041 0.033 0.008 0.002 0.013
C23 0.029 0.057 0.030 0.003 0.002 0.016
C24 0.027 0.028 0.033 0.000 -0.003 -0.006
C25 0.033 0.036 0.035 -0.002 -0.003 0.008
C26 0.030 0.040 0.035 0.004 0.006 0.002
C27 0.030 0.045 0.053 0.003 0.002 0.024
C28 0.033 0.054 0.055 0.004 0.001 0.012
C29 0.042 0.060 0.063 0.027 0.011 0.012
C30 0.031 0.065 0.063 0.022 -0.012 0.005
C31 0.039 0.043 0.031 -0.017 -0.011 0.006
C32 0.046 0.057 0.046 0.002 0.013 0.006
C33 0.054 0.079 0.065 0.036 0.023 0.031
C34 0.095 0.072 0.085 0.003 -0.004 0.040
C35 0.146 0.122 0.042 0.022 -0.020 0.075
C36 0.091 0.092 0.064 -0.003 -0.001 0.055
C37 0.051 0.059 0.076 -0.002 0.031 0.015
C38 0.046 0.044 0.064 -0.006 0.009 0.020
C39 0.026 0.054 0.056 0.004 0.009 0.003
C40 0.074 0.051 0.140 0.020 0.004 0.003
C41 0.074 0.051 0.140 0.020 0.004 0.003
C42 0.074 0.051 0.140 0.020 0.004 0.003
C43 0.074 0.051 0.140 0.020 0.004 0.003
C44 0.074 0.051 0.140 0.020 0.004 0.003
C45 0.074 0.051 0.140 0.020 0.004 0.003
C46 0.018 0.032 0.031 0.007 0.010 0.005
C47 0.034 0.031 0.036 0.005 0.016 0.008
C48 0.028 0.050 0.052 0.012 0.016 0.015
C49 0.035 0.055 0.055 0.015 0.013 0.019
C50 0.051 0.063 0.055 0.030 0.026 0.016
C51 0.043 0.070 0.042 0.021 0.019 0.020
C52 0.035 0.045 0.041 0.008 0.010 0.011
C53 0.030 0.048 0.049 0.012 0.023 0.014
C54 0.023 0.030 0.047 0.005 0.009 0.012
C55 0.044 0.044 0.049 0.000 0.008 0.022
C56 0.038 0.077 0.056 -0.004 0.015 0.005
C57 0.034 0.066 0.077 0.012 0.008 0.002
C58 0.031 0.062 0.090 -0.017 0.014 0.006
C59 0.053 0.137 0.095 0.038 0.019 0.041
C60 0.037 0.149 0.099 0.065 -0.007 0.035
C61 0.028 0.047 0.042 0.016 -0.002 0.020
C62 0.041 0.029 0.054 0.013 0.008 0.015
C63 0.034 0.049 0.065 0.017 0.009 0.016
C64 0.032 0.056 0.063 0.019 0.010 0.024
C65 0.029 0.061 0.084 0.024 0.016 0.016
C66 0.071 0.046 0.173 0.021 0.029 0.031
C67 0.025 0.076 0.193 0.061 0.052 0.030
C68 0.055 0.065 0.036 0.012 0.011 0.024
C69 0.041 0.041 0.035 0.013 0.010 0.016
C70 0.054 0.058 0.027 0.009 0.018 0.018
C71 0.052 0.050 0.040 0.008 0.005 0.016
C72 0.063 0.055 0.059 0.009 0.022 0.016
C73 0.087 0.077 0.025 0.013 0.017 0.023
C74 0.069 0.083 0.034 0.015 0.015 0.037
C75 0.093 0.073 0.024 0.011 0.005 0.057
C76 0.040 0.030 0.041 0.002 0.008 0.025
C77 0.025 0.059 0.021 -0.007 -0.002 0.016
C78 0.029 0.053 0.056 -0.004 -0.002 0.008
C79 0.061 0.070 0.038 -0.012 -0.008 0.044
C80 0.044 0.093 0.049 -0.016 0.000 0.040
C81 0.032 0.076 0.044 0.002 -0.011 0.019
C82 0.049 0.059 0.033 0.000 0.001 0.030
C83 0.052 0.040 0.041 -0.003 0.006 0.016
C84 0.031 0.054 0.031 0.005 0.002 0.018
C85 0.040 0.044 0.028 -0.006 -0.013 0.014
C86 0.059 0.053 0.051 -0.010 0.003 0.016
C87 0.045 0.056 0.062 -0.022 0.000 -0.008
C88 0.036 0.054 0.056 -0.009 0.008 0.005
C89 0.044 0.063 0.096 -0.016 -0.015 0.029
C90 0.037 0.054 0.071 -0.020 -0.010 0.014
C91 0.020 0.034 0.051 0.000 -0.002 0.007
C92 0.017 0.053 0.041 -0.009 0.008 0.010
C93 0.026 0.063 0.062 -0.007 -0.007 0.028
C94 0.036 0.060 0.077 -0.028 0.026 0.001
C95 0.027 0.108 0.059 -0.032 0.000 0.025
C96 0.038 0.068 0.065 -0.007 0.008 0.032
C97 0.040 0.060 0.050 -0.019 0.007 0.020
C98 0.032 0.047 0.059 -0.003 0.005 0.009
C99 0.015 0.050 0.059 0.015 0.009 0.023
C100 0.034 0.036 0.078 0.005 0.013 0.005
C101 0.037 0.046 0.115 0.005 0.022 0.018
C102 0.045 0.056 0.098 -0.030 -0.001 0.014
C103 0.040 0.056 0.125 -0.022 0.024 0.026
C104 0.038 0.044 0.094 0.007 0.017 0.018
C105 0.018 0.048 0.069 -0.003 0.012 0.008
C106 0.036 0.036 0.053 0.016 0.009 0.024
C107 0.027 0.060 0.066 0.036 0.023 0.014
C108 0.073 0.055 0.059 0.027 0.023 0.026
C109 0.052 0.062 0.076 0.017 0.007 0.031
C110 0.041 0.070 0.089 0.033 0.002 0.031
C111 0.061 0.053 0.056 0.011 -0.002 0.012
C112 0.045 0.065 0.043 0.026 0.001 0.025
C113 0.064 0.039 0.064 0.025 0.012 0.028
C114 0.042 0.037 0.034 0.016 0.015 0.024
C115 0.056 0.027 0.032 0.007 0.016 0.017
C116 0.051 0.052 0.050 0.017 0.016 0.028
C117 0.064 0.051 0.059 0.019 0.016 0.007
C118 0.076 0.043 0.067 0.003 0.035 -0.009
C119 0.045 0.044 0.066 0.018 0.020 0.015
C120 0.051 0.040 0.057 0.011 0.018 0.013
C121 0.151 0.070 0.082 0.016 0.058 0.048
C122 0.051 0.037 0.049 0.021 0.045 0.029
C123 0.032 0.039 0.038 0.000 0.018 0.014

loop_
_atom_type_symbol
_atom_type_description
_atom_type_scat_dispersion_real
_atom_type_scat_dispersion_imag
_atom_type_scat_source
C C 0.0033 0.0016 'International Tables Vol C Tables 4.2.6.8 and 6.1.1.4'
H H 0.0000 0.0000 'International Tables Vol C Tables 4.2.6.8 and 6.1.1.4'
O O 0.0106 0.0060 'International Tables Vol C Tables 4.2.6.8 and 6.1.1.4'
F F 0.0171 0.0103 'International Tables Vol C Tables 4.2.6.8 and 6.1.1.4'
Er Er -0.2586 4.9576 'International Tables Vol C Tables 4.2.6.8 and 6.1.1.4'

loop_
_geom_angle_atom_site_label_1
_geom_angle_atom_site_label_2
_geom_angle_atom_site_label_3
_geom_angle
O6 Er1 O4 143.1(4)
O6 Er1 O5 72.4(4)
O4 Er1 O5 142.8(4)
O6 Er1 O1 99.2(4)
O4 Er1 O1 78.1(3)
O5 Er1 O1 86.4(4)
O6 Er1 O21 109.4(4)
O4 Er1 O21 91.4(3)
O5 Er1 O21 81.2(4)
O1 Er1 O21 143.4(4)
O6 Er1 O8 79.6(4)
O4 Er1 O8 77.5(4)
O5 Er1 O8 133.1(4)
O1 Er1 O8 135.5(4)
O21 Er1 O8 73.6(4)
O6 Er1 O2 146.4(3)
O4 Er1 O2 67.2(3)
O5 Er1 O2 75.7(3)
O1 Er1 O2 68.2(3)
O21 Er1 O2 75.3(3)
O8 Er1 O2 131.7(3)
O6 Er1 O7 72.7(4)
O4 Er1 O7 72.7(3)
O5 Er1 O7 130.6(4)
O1 Er1 O7 65.9(3)
O21 Er1 O7 144.0(3)
O8 Er1 O7 71.4(3)
O2 Er1 O7 123.6(3)
O6 Er1 Er4 111.3(3)
O4 Er1 Er4 43.1(2)
O5 Er1 Er4 130.6(3)
O1 Er1 Er4 44.2(2)
O21 Er1 Er4 134.3(2)
O8 Er1 Er4 94.2(3)
O2 Er1 Er4 82.02(19)
O7 Er1 Er4 41.9(2)
O6 Er1 Er2 123.0(3)
O4 Er1 Er2 74.6(3)
O5 Er1 Er2 73.5(3)
O1 Er1 Er2 34.6(3)
O21 Er1 Er2 108.8(2)
O8 Er1 Er2 152.1(3)
O2 Er1 Er2 34.5(2)
O7 Er1 Er2 98.0(2)
Er4 Er1 Er2 63.59(3)
O6 Er1 Er3 173.6(3)
O4 Er1 Er3 33.0(3)
O5 Er1 Er3 110.4(3)
O1 Er1 Er3 75.4(2)
O21 Er1 Er3 76.9(2)
O8 Er1 Er3 101.6(3)
O2 Er1 Er3 35.0(2)
O7 Er1 Er3 101.5(2)
Er4 Er1 Er3 62.40(3)
Er2 Er1 Er3 54.08(3)
O9 Er2 O12 84.4(4)
O9 Er2 O3 140.2(4)
O12 Er2 O3 108.4(4)
O9 Er2 O2 121.9(4)
O12 Er2 O2 136.2(3)
O3 Er2 O2 74.8(3)
O9 Er2 O1 82.4(4)
O12 Er2 O1 153.8(4)
O3 Er2 O1 69.8(3)
O2 Er2 O1 69.6(3)
O9 Er2 O10 73.6(4)
O12 Er2 O10 79.1(4)
O3 Er2 O10 144.8(4)
O2 Er2 O10 76.6(3)
O1 Er2 O10 118.0(4)
O9 Er2 O22 74.9(5)
O12 Er2 O22 69.5(4)
O3 Er2 O22 74.9(4)
O2 Er2 O22 145.9(4)
O1 Er2 O22 85.3(4)
O10 Er2 O22 137.1(4)
O9 Er2 O11 146.1(4)
O12 Er2 O11 71.6(3)
O3 Er2 O11 71.9(3)
O2 Er2 O11 68.2(3)
O1 Er2 O11 128.6(3)
O10 Er2 O11 78.7(4)
O22 Er2 O11 116.0(4)
O9 Er2 Er3 162.0(3)
O12 Er2 Er3 112.9(3)
O3 Er2 Er3 41.3(2)
O2 Er2 Er3 41.7(2)
O1 Er2 Er3 83.6(2)
O10 Er2 Er3 103.6(3)
O22 Er2 Er3 115.0(3)
O11 Er2 Er3 45.2(2)
O9 Er2 Er1 99.0(3)
O12 Er2 Er1 171.2(3)
O3 Er2 Er1 74.2(2)
O2 Er2 Er1 35.6(2)
O1 Er2 Er1 34.9(2)
O10 Er2 Er1 93.9(3)
O22 Er2 Er1 119.2(3)
O11 Er2 Er1 101.9(2)
Er3 Er2 Er1 63.20(3)
O9 Er2 Er4 110.5(3)
O12 Er2 Er4 133.1(2)
O3 Er2 Er4 34.4(2)
O2 Er2 Er4 74.0(2)
O1 Er2 Er4 36.3(2)
O10 Er2 Er4 147.2(3)
O22 Er2 Er4 72.1(3)
O11 Er2 Er4 103.3(2)
Er3 Er2 Er4 62.04(4)
Er1 Er2 Er4 53.39(3)
O16 Er3 O14 81.5(4)
O16 Er3 O4 73.7(4)
O14 Er3 O4 148.1(3)
O16 Er3 O15 74.3(4)
O14 Er3 O15 75.0(4)
O4 Er3 O15 115.7(4)
O16 Er3 O3 110.8(4)
O14 Er3 O3 139.2(3)
O4 Er3 O3 70.1(3)
O15 Er3 O3 71.8(3)
O16 Er3 O2 136.9(3)
O14 Er3 O2 124.2(3)
O4 Er3 O2 67.9(3)
O15 Er3 O2 140.6(3)
O3 Er3 O2 73.7(3)
O16 Er3 O13 80.0(4)
O14 Er3 O13 72.6(4)
O4 Er3 O13 83.5(3)
O15 Er3 O13 141.0(3)
O3 Er3 O13 146.2(4)
O2 Er3 O13 77.1(3)
O16 Er3 O11 156.1(4)
O14 Er3 O11 83.2(4)
O4 Er3 O11 126.3(4)
O15 Er3 O11 84.0(3)
O3 Er3 O11 70.6(3)
O2 Er3 O11 67.0(3)
O13 Er3 O11 112.6(3)
O16 Er3 Er2 149.0(3)
O14 Er3 Er2 127.1(3)
O4 Er3 Er2 82.4(2)
O15 Er3 Er2 99.6(2)
O3 Er3 Er2 40.7(3)
O2 Er3 Er2 41.0(2)
O13 Er3 Er2 117.1(2)
O11 Er3 Er2 44.2(3)
O16 Er3 Er4 85.5(3)
O14 Er3 Er4 160.6(3)
O4 Er3 Er4 36.1(2)
O15 Er3 Er4 87.6(3)
O3 Er3 Er4 35.8(2)
O2 Er3 Er4 74.9(2)
O13 Er3 Er4 119.3(3)
O11 Er3 Er4 103.9(2)
Er2 Er3 Er4 63.63(3)
O16 Er3 Er1 102.7(3)
O14 Er3 Er1 143.7(2)
O4 Er3 Er1 33.3(2)
O15 Er3 Er1 141.1(3)
O3 Er3 Er1 73.6(3)
O2 Er3 Er1 35.5(2)
O13 Er3 Er1 72.8(2)
O11 Er3 Er1 100.6(2)
Er2 Er3 Er1 62.72(3)
Er4 Er3 Er1 53.67(2)
O18 Er4 O17 74.6(4)
O18 Er4 O20 85.6(4)
O17 Er4 O20 71.4(4)
O18 Er4 O7 154.3(4)
O17 Er4 O7 81.2(4)
O20 Er4 O7 78.6(4)
O18 Er4 O19 86.8(4)
O17 Er4 O19 140.3(4)
O20 Er4 O19 72.4(4)
O7 Er4 O19 107.1(4)
O18 Er4 O3 74.7(4)
O17 Er4 O3 118.7(4)
O20 Er4 O3 153.3(4)
O7 Er4 O3 125.9(4)
O19 Er4 O3 88.3(4)
O18 Er4 O4 105.6(4)
O17 Er4 O4 70.8(4)
O20 Er4 O4 135.7(4)
O7 Er4 O4 73.6(4)
O19 Er4 O4 148.9(4)
O3 Er4 O4 68.5(3)
O18 Er4 O1 138.9(4)
O17 Er4 O1 138.6(3)
O20 Er4 O1 122.9(4)
O7 Er4 O1 66.6(3)
O19 Er4 O1 76.5(4)
O3 Er4 O1 67.6(4)
O4 Er4 O1 75.6(3)
O18 Er4 Er1 146.0(3)
O17 Er4 Er1 96.1(3)
O20 Er4 Er1 123.0(3)
O7 Er4 Er1 44.5(3)
O19 Er4 Er1 117.3(3)
O3 Er4 Er1 82.0(3)
O4 Er4 Er1 41.7(2)
O1 Er4 Er1 42.7(2)
O18 Er4 Er3 83.1(3)
O17 Er4 Er3 89.2(3)
O20 Er4 Er3 159.6(3)
O7 Er4 Er3 105.4(3)
O19 Er4 Er3 123.6(3)
O3 Er4 Er3 35.5(2)
O4 Er4 Er3 34.7(3)
O1 Er4 Er3 75.9(2)
Er1 Er4 Er3 63.94(3)
O18 Er4 Er2 104.9(3)
O17 Er4 Er2 142.7(3)
O20 Er4 Er2 145.7(3)
O7 Er4 Er2 99.6(3)
O19 Er4 Er2 75.6(3)
O3 Er4 Er2 33.6(3)
O4 Er4 Er2 73.7(2)
O1 Er4 Er2 34.8(2)
Er1 Er4 Er2 63.03(3)
Er3 Er4 Er2 54.32(3)
Er2 O1 Er1 110.5(4)
Er2 O1 Er4 108.9(4)
Er1 O1 Er4 93.1(3)
Er2 O1 H1 114.2
Er1 O1 H1 114.2
Er4 O1 H1 114.2
Er2 O2 Er3 97.4(3)
Er2 O2 Er1 109.9(4)
Er3 O2 Er1 109.5(3)
Er2 O2 H2 113.0
Er3 O2 H2 113.0
Er1 O2 H2 113.0
Er2 O3 Er3 98.0(4)
Er2 O3 Er4 112.1(4)
Er3 O3 Er4 108.7(4)
Er2 O3 H3 112.4
Er3 O3 H3 112.4
Er4 O3 H3 112.4
Er3 O4 Er1 113.7(4)
Er3 O4 Er4 109.2(4)
Er1 O4 Er4 95.2(4)
Er3 O4 H4 112.5
Er1 O4 H4 112.5
Er4 O4 H4 112.5
C1 O5 Er1 132.3(10)
C9 O6 Er1 135.1(9)
C16 O7 Er4 138.5(9)
C16 O7 Er1 124.1(8)
Er4 O7 Er1 93.6(3)
C24 O8 Er1 133.9(10)
C31 O9 Er2 127.3(11)
C39 O10 Er2 134.4(12)
C46 O11 Er2 126.6(9)
C46 O11 Er3 141.3(9)
Er2 O11 Er3 90.6(3)
C54 O12 Er2 135.0(9)
C61 O13 Er3 131.2(10)
C69 O14 Er3 138.7(10)
C76 O15 Er3 128.8(9)
C84 O16 Er3 133.6(10)
C91 O17 Er4 133.6(9)
C99 O18 Er4 137.4(9)
C106 O19 Er4 134.1(11)
C114 O20 Er4 140.2(11)
O5 C1 C8 126.7(15)
O5 C1 C2 115.8(14)
C8 C1 C2 117.5(14)
C3 C2 C7 117.2(16)
C3 C2 C1 119.1(16)
C7 C2 C1 123.6(16)
F1 C3 C2 121.5(15)
F1 C3 C4 116.6(16)
C2 C3 C4 121.8(17)
F2 C4 C5 119.4(17)
F2 C4 C3 121.5(19)
C5 C4 C3 119.1(18)
C6 C5 F3 121.4(19)
C6 C5 C4 120.0(18)
F3 C5 C4 118.6(18)
C5 C6 F4 120.3(18)
C5 C6 C7 121.2(18)
F4 C6 C7 118.5(18)
F5 C7 C6 119.3(16)
F5 C7 C2 120.0(15)
C6 C7 C2 120.7(17)
C1 C8 C9 123.0(15)
C1 C8 H8 118.5
C9 C8 H8 118.5
O6 C9 C8 121.9(14)
O6 C9 C10 116.8(13)
C8 C9 C10 121.1(14)
C15 C10 C11 117.4(17)
C15 C10 C9 119.8(15)
C11 C10 C9 122.2(16)
C12 C11 C10 123(2)
C12 C11 H11 118.7
C10 C11 H11 118.7
C13 C12 C11 119(2)
C13 C12 H12 120.4
C11 C12 H12 120.4
C12 C13 C14 120(2)
C12 C13 H13 119.8
C14 C13 H13 119.8
C13 C14 C15 118.7(19)
C13 C14 H14 120.7
C15 C14 H14 120.7
C10 C15 C14 121.9(18)
C10 C15 H15 119.0
C14 C15 H15 119.0
O7 C16 C23 125.9(14)
O7 C16 C17 116.1(13)
C23 C16 C17 117.9(15)
C22 C17 C18 117.1(15)
C22 C17 C16 122.3(14)
C18 C17 C16 120.2(15)
F6 C18 C17 121.9(15)
F6 C18 C19 116.7(15)
C17 C18 C19 121.4(16)
F7 C19 C20 119.8(14)
F7 C19 C18 120.7(15)
C20 C19 C18 119.3(15)
F8 C20 C21 120.9(17)
F8 C20 C19 119.9(17)
C21 C20 C19 119.2(15)
F9 C21 C22 119.0(15)
F9 C21 C20 119.9(15)
C22 C21 C20 121.1(16)
C21 C22 F10 117.4(15)
C21 C22 C17 121.7(15)
F10 C22 C17 120.8(14)
C16 C23 C24 122.4(16)
C16 C23 H23 118.8
C24 C23 H23 118.8
O8 C24 C23 125.0(14)
O8 C24 C25 118.7(14)
C23 C24 C25 116.3(14)
C30 C25 C26 119.3(15)
C30 C25 C24 122.0(15)
C26 C25 C24 118.6(14)
C27 C26 C25 119.8(16)
C27 C26 H26 120.1
C25 C26 H26 120.1
C28 C27 C26 120.6(17)
C28 C27 H27 119.7
C26 C27 H27 119.7
C29 C28 C27 120.4(17)
C29 C28 H28 119.8
C27 C28 H28 119.8
C28 C29 C30 120.5(18)
C28 C29 H29 119.7
C30 C29 H29 119.7
C25 C30 C29 119.4(17)
C25 C30 H30 120.3
C29 C30 H30 120.3
O9 C31 C38 126.8(16)
O9 C31 C32 112.7(15)
C38 C31 C32 120.4(15)
C37 C32 C33 118.7(19)
C37 C32 C31 119.1(17)
C33 C32 C31 121.9(17)
C34 C33 F11 118(2)
C34 C33 C32 122(2)
F11 C33 C32 119.7(17)
C33 C34 F12 119(2)
C33 C34 C35 118(2)
F12 C34 C35 123(2)
C36 C35 F13 124(3)
C36 C35 C34 120(2)
F13 C35 C34 115(3)
C35 C36 F14 118(2)
C35 C36 C37 120(3)
F14 C36 C37 122(2)
C32 C37 F15 128(2)
C32 C37 C36 120(2)
F15 C37 C36 112(2)
C31 C38 C39 124.0(17)
C31 C38 H38 118.0
C39 C38 H38 118.0
O10 C39 C38 121.1(17)
O10 C39 C40 120.6(19)
C38 C39 C40 118.1(18)
C41 C40 C45 116(2)
C41 C40 C39 118(2)
C45 C40 C39 126(3)
C40 C41 C42 125(3)
C40 C41 H41 117.3
C42 C41 H41 117.3
C43 C42 C41 114(3)
C43 C42 H42 122.8
C41 C42 H42 122.8
C42 C43 C44 120(2)
C42 C43 H43 120.0
C44 C43 H43 120.0
C45 C44 C43 123(3)
C45 C44 H44 118.4
C43 C44 H44 118.4
C44 C45 C40 121(3)
C44 C45 H45 119.6
C40 C45 H45 119.6
O11 C46 C53 124.9(14)
O11 C46 C47 118.3(13)
C53 C46 C47 116.7(14)
C48 C47 C52 117.6(15)
C48 C47 C46 120.3(14)
C52 C47 C46 121.9(14)
F16 C48 C47 121.6(15)
F16 C48 C49 117.1(14)
C47 C48 C49 121.3(16)
F17 C49 C50 121.8(17)
F17 C49 C48 118.9(16)
C50 C49 C48 119.3(17)
C51 C50 F18 121.2(17)
C51 C50 C49 121.0(18)
F18 C50 C49 117.6(17)
F19 C51 C50 121.2(17)
F19 C51 C52 118.3(16)
C50 C51 C52 120.5(17)
F20 C52 C51 119.2(15)
F20 C52 C47 120.6(15)
C51 C52 C47 120.2(16)
C46 C53 C54 126.3(15)
C46 C53 H53 116.8
C54 C53 H53 116.8
O12 C54 C53 121.6(14)
O12 C54 C55 118.4(13)
C53 C54 C55 119.9(13)
C56 C55 C60 120.0
C56 C55 C54 122.7(10)
C60 C55 C54 117.3(10)
C57 C56 C55 120.0
C57 C56 H56 120.0
C55 C56 H56 120.0
C58 C57 C56 120.0
C58 C57 H57 120.0
C56 C57 H57 120.0
C57 C58 C59 120.0
C57 C58 H58 120.0
C59 C58 H58 120.0
C60 C59 C58 120.0
C60 C59 H59 120.0
C58 C59 H59 120.0
C59 C60 C55 120.0
C59 C60 H60 120.0
C55 C60 H60 120.0
O13 C61 C68 127.9(15)
O13 C61 C62 113.7(14)
C68 C61 C62 118.3(15)
C63 C62 C67 115.2(17)
C63 C62 C61 123.2(15)
C67 C62 C61 121.2(16)
C62 C63 F21 119.6(16)
C62 C63 C64 123.2(17)
F21 C63 C64 117.2(16)
F22 C64 C65 120.6(15)
F22 C64 C63 121.0(16)
C65 C64 C63 118.4(17)
C66 C65 F23 119.2(19)
C66 C65 C64 121.7(19)
F23 C65 C64 119.1(17)
C65 C66 F24 123(2)
C65 C66 C67 118(2)
F24 C66 C67 120(2)
C62 C67 F25 120.9(17)
C62 C67 C66 123.5(19)
F25 C67 C66 115.2(19)
C61 C68 C69 124.4(16)
C61 C68 H68 117.8
C69 C68 H68 117.8
O14 C69 C68 119.7(15)
O14 C69 C70 118.9(15)
C68 C69 C70 121.3(15)
C75 C70 C71 118.5(16)
C75 C70 C69 124.2(16)
C71 C70 C69 117.3(16)
C70 C71 C72 121.3(17)
C70 C71 H71 119.4
C72 C71 H71 119.4
C71 C72 C73 117.8(19)
C71 C72 H72 121.1
C73 C72 H72 121.1
C74 C73 C72 120.3(17)
C74 C73 H73 119.9
C72 C73 H73 119.9
C75 C74 C73 119.8(18)
C75 C74 H74 120.1
C73 C74 H74 120.1
C74 C75 C70 122.3(18)
C74 C75 H75 118.8
C70 C75 H75 118.8
O15 C76 C83 126.5(14)
O15 C76 C77 116.7(13)
C83 C76 C77 116.7(13)
C78 C77 C82 115.6(14)
C78 C77 C76 124.1(14)
C82 C77 C76 120.0(14)
F26 C78 C79 116.4(16)
F26 C78 C77 122.2(15)
C79 C78 C77 121.4(16)
C80 C79 C78 121.3(17)
C80 C79 F27 119.8(16)
C78 C79 F27 118.8(17)
F28 C80 C81 123.4(19)
F28 C80 C79 119.1(18)
C81 C80 C79 117.2(16)
C80 C81 C82 123.1(18)
C80 C81 F29 117.5(17)
C82 C81 F29 119.3(18)
F30 C82 C81 118.5(17)
F30 C82 C77 120.0(15)
C81 C82 C77 121.2(16)
C84 C83 C76 123.1(15)
C84 C83 H83 118.5
C76 C83 H83 118.5
O16 C84 C83 124.6(15)
O16 C84 C85 114.8(14)
C83 C84 C85 120.4(15)
C90 C85 C86 118.9(16)
C90 C85 C84 120.4(15)
C86 C85 C84 120.7(15)
C87 C86 C85 119.3(18)
C87 C86 H86 120.4
C85 C86 H86 120.4
C88 C87 C86 120.8(18)
C88 C87 H87 119.6
C86 C87 H87 119.6
C87 C88 C89 117.7(17)
C87 C88 H88 121.1
C89 C88 H88 121.1
C88 C89 C90 123.5(18)
C88 C89 H89 118.2
C90 C89 H89 118.2
C85 C90 C89 119.7(17)
C85 C90 H90 120.1
C89 C90 H90 120.1
O17 C91 C98 129.0(14)
O17 C91 C92 114.4(13)
C98 C91 C92 116.6(14)
C93 C92 C97 118.2(15)
C93 C92 C91 121.8(14)
C97 C92 C91 120.0(15)
F31 C93 C94 116.0(18)
F31 C93 C92 121.3(14)
C94 C93 C92 122.7(17)
F32 C94 C93 123.0(19)
F32 C94 C95 118.3(17)
C93 C94 C95 118.7(19)
F33 C95 C96 123(2)
F33 C95 C94 118(2)
C96 C95 C94 118.8(17)
C95 C96 F34 119.0(17)
C95 C96 C97 122.2(18)
F34 C96 C97 118.7(18)
F35 C97 C96 118.0(16)
F35 C97 C92 122.6(15)
C96 C97 C92 119.3(17)
C91 C98 C99 120.0(16)
C91 C98 H98 120.0
C99 C98 H98 120.0
O18 C99 C98 125.1(14)
O18 C99 C100 116.4(13)
C98 C99 C100 118.5(15)
C101 C100 C105 118.8(17)
C101 C100 C99 124.1(15)
C105 C100 C99 116.9(15)
C100 C101 C102 121.9(18)
C100 C101 H101 119.0
C102 C101 H101 119.0
C103 C102 C101 118.2(18)
C103 C102 H102 120.9
C101 C102 H102 120.9
C102 C103 C104 121.9(17)
C102 C103 H103 119.1
C104 C103 H103 119.1
C103 C104 C105 119.2(17)
C103 C104 H104 120.4
C105 C104 H104 120.4
C104 C105 C100 119.7(17)
C104 C105 H105 120.1
C100 C105 H105 120.1
O19 C106 C113 128.0(16)
O19 C106 C107 117.2(15)
C113 C106 C107 114.7(15)
C108 C107 C112 117.7(18)
C108 C107 C106 121.5(18)
C112 C107 C106 120.9(16)
F36 C108 C107 119.2(19)
F36 C108 C109 118.8(19)
C107 C108 C109 122.0(19)
F37 C109 C110 127.3(19)
F37 C109 C108 116(2)
C110 C109 C108 116.3(19)
C111 C110 C109 123.3(19)
C111 C110 F38 123(2)
C109 C110 F38 114(2)
C110 C111 F39 119.4(19)
C110 C111 C112 120(2)
F39 C111 C112 120.2(19)
F40 C112 C107 122.5(16)
F40 C112 C111 117.1(17)
C107 C112 C111 120.3(19)
C106 C113 C114 121.3(16)
C106 C113 H113 119.3
C114 C113 H113 119.3
O20 C114 C113 123.4(16)
O20 C114 C115 114.1(14)
C113 C114 C115 122.4(14)
C120 C115 C116 118.1(17)
C120 C115 C114 119.1(14)
C116 C115 C114 122.8(16)
C117 C116 C115 120.0(18)
C117 C116 H116 120.0
C115 C116 H116 120.0
C118 C117 C116 120.9(19)
C118 C117 H117 119.5
C116 C117 H117 119.5
C117 C118 C119 119.6(18)
C117 C118 H118 120.2
C119 C118 H118 120.2
C120 C119 C118 120.0(19)
C120 C119 H119 120.0
C118 C119 H119 120.0
C119 C120 C115 121.2(18)
C119 C120 H120 119.4
C115 C120 H120 119.4
O23 C121 C122 119(3)
O23 C121 C123 122(2)
C122 C121 C123 119(3)
C121 C122 H12D 109.5
C121 C122 H12E 109.5
H12D C122 H12E 109.5
C121 C122 H12F 109.5
H12D C122 H12F 109.5
H12E C122 H12F 109.5
C121 C123 H12A 109.5
C121 C123 H12B 109.5
H12A C123 H12B 109.5
C121 C123 H12C 109.5
H12A C123 H12C 109.5
H12B C123 H12C 109.5
C125 C124 H12G 109.5
C125 C124 H12H 109.5
H12G C124 H12H 109.5
C125 C124 H12I 109.5
H12G C124 H12I 109.5
H12H C124 H12I 109.5
C124 C125 C126 118(3)
C124 C125 C130 122(3)
C126 C125 C130 120.0
C125 C126 C127 120.0
C125 C126 H126 120.0
C127 C126 H126 120.0
C128 C127 C126 120.0
C128 C127 H127 120.0
C126 C127 H127 120.0
C127 C128 C129 120.0
C127 C128 H128 120.0
C129 C128 H128 120.0
C128 C129 C130 120.0
C128 C129 H129 120.0
C130 C129 H129 120.0
C129 C130 C125 120.0
C129 C130 H130 120.0
C125 C130 H130 120.0

loop_
_geom_bond_atom_site_label_1
_geom_bond_atom_site_label_2
_geom_bond_distance
Er1 O6 2.271(11)
Er1 O4 2.313(10)
Er1 O5 2.314(11)
Er1 O1 2.350(10)
Er1 O21 2.359(10)
Er1 O8 2.371(11)
Er1 O2 2.379(9)
Er1 O7 2.430(10)
Er1 Er4 3.4625(12)
Er1 Er2 3.8445(13)
Er1 Er3 3.8611(13)
Er2 O9 2.236(12)
Er2 O12 2.298(10)
Er2 O3 2.305(11)
Er2 O2 2.315(8)
Er2 O1 2.331(11)
Er2 O10 2.334(11)
Er2 O22 2.425(12)
Er2 O11 2.443(11)
Er2 Er3 3.5028(17)
Er2 Er4 3.8635(18)
Er3 O16 2.270(10)
Er3 O14 2.286(10)
Er3 O4 2.298(10)
Er3 O15 2.319(10)
Er3 O3 2.335(10)
Er3 O2 2.348(8)
Er3 O13 2.367(10)
Er3 O11 2.486(10)
Er3 Er4 3.8089(15)
Er4 O18 2.235(11)
Er4 O17 2.291(11)
Er4 O20 2.292(11)
Er4 O7 2.319(9)
Er4 O19 2.339(11)
Er4 O3 2.353(10)
Er4 O4 2.374(9)
Er4 O1 2.418(10)
F1 C3 1.33(2)
F2 C4 1.35(2)
F3 C5 1.35(2)
F4 C6 1.35(2)
F5 C7 1.316(19)
F6 C18 1.332(19)
F7 C19 1.318(17)
F8 C20 1.318(18)
F9 C21 1.350(18)
F10 C22 1.360(17)
F11 C33 1.35(2)
F12 C34 1.39(3)
F13 C35 1.37(3)
F14 C36 1.34(3)
F15 C37 1.32(2)
F16 C48 1.342(18)
F17 C49 1.330(19)
F18 C50 1.35(2)
F19 C51 1.328(19)
F20 C52 1.331(18)
F21 C63 1.34(2)
F22 C64 1.35(2)
F23 C65 1.34(2)
F24 C66 1.36(2)
F25 C67 1.40(2)
F26 C78 1.352(19)
F27 C79 1.38(2)
F28 C80 1.32(2)
F29 C81 1.35(2)
F30 C82 1.305(19)
F31 C93 1.321(19)
F32 C94 1.35(2)
F33 C95 1.32(2)
F34 C96 1.35(2)
F35 C97 1.32(2)
F36 C108 1.36(2)
F37 C109 1.33(2)
F38 C110 1.37(2)
F39 C111 1.34(2)
F40 C112 1.30(2)
O1 H1 1.0000
O2 H2 1.0000
O3 H3 1.0000
O4 H4 1.0000
O5 C1 1.266(17)
O6 C9 1.256(17)
O7 C16 1.312(18)
O8 C24 1.252(17)
O9 C31 1.317(19)
O10 C39 1.251(19)
O11 C46 1.269(16)
O12 C54 1.249(18)
O13 C61 1.269(18)
O14 C69 1.258(18)
O15 C76 1.242(17)
O16 C84 1.256(18)
O17 C91 1.257(18)
O18 C99 1.289(19)
O19 C106 1.270(19)
O20 C114 1.262(17)
O23 C121 1.25(3)
C1 C8 1.37(2)
C1 C2 1.51(2)
C2 C3 1.36(2)
C2 C7 1.40(2)
C3 C4 1.40(2)
C4 C5 1.38(3)
C5 C6 1.34(3)
C6 C7 1.38(2)
C8 C9 1.41(2)
C8 H8 0.9500
C9 C10 1.49(2)
C10 C15 1.34(2)
C10 C11 1.39(2)
C11 C12 1.37(3)
C11 H11 0.9500
C12 C13 1.34(3)
C12 H12 0.9500
C13 C14 1.39(3)
C13 H13 0.9500
C14 C15 1.40(3)
C14 H14 0.9500
C15 H15 0.9500
C16 C23 1.40(2)
C16 C17 1.53(2)
C17 C22 1.38(2)
C17 C18 1.39(2)
C18 C19 1.39(2)
C19 C20 1.38(2)
C20 C21 1.37(2)
C21 C22 1.36(2)
C23 C24 1.41(2)
C23 H23 0.9500
C24 C25 1.51(2)
C25 C30 1.38(2)
C25 C26 1.39(2)
C26 C27 1.37(2)
C26 H26 0.9500
C27 C28 1.36(2)
C27 H27 0.9500
C28 C29 1.36(2)
C28 H28 0.9500
C29 C30 1.39(2)
C29 H29 0.9500
C30 H30 0.9500
C31 C38 1.35(2)
C31 C32 1.53(2)
C32 C37 1.31(3)
C32 C33 1.39(3)
C33 C34 1.31(3)
C34 C35 1.41(4)
C35 C36 1.27(4)
C36 C37 1.43(3)
C38 C39 1.43(3)
C38 H38 0.9500
C39 C40 1.45(3)
C40 C41 1.33(4)
C40 C45 1.40(3)
C41 C42 1.48(3)
C41 H41 0.9500
C42 C43 1.36(3)
C42 H42 0.9500
C43 C44 1.39(4)
C43 H43 0.9500
C44 C45 1.34(3)
C44 H44 0.9500
C45 H45 0.9500
C46 C53 1.38(2)
C46 C47 1.52(2)
C47 C48 1.35(2)
C47 C52 1.41(2)
C48 C49 1.41(2)
C49 C50 1.35(2)
C50 C51 1.33(3)
C51 C52 1.38(2)
C53 C54 1.41(2)
C53 H53 0.9500
C54 C55 1.491(16)
C55 C56 1.3900
C55 C60 1.3900
C56 C57 1.3900
C56 H56 0.9500
C57 C58 1.3900
C57 H57 0.9500
C58 C59 1.3900
C58 H58 0.9500
C59 C60 1.3900
C59 H59 0.9500
C60 H60 0.9500
C61 C68 1.37(2)
C61 C62 1.53(2)
C62 C63 1.31(2)
C62 C67 1.35(3)
C63 C64 1.41(2)
C64 C65 1.35(2)
C65 C66 1.28(3)
C66 C67 1.42(3)
C68 C69 1.44(2)
C68 H68 0.9500
C69 C70 1.48(2)
C70 C75 1.38(2)
C70 C71 1.38(2)
C71 C72 1.40(2)
C71 H71 0.9500
C72 C73 1.41(3)
C72 H72 0.9500
C73 C74 1.38(3)
C73 H73 0.9500
C74 C75 1.35(2)
C74 H74 0.9500
C75 H75 0.9500
C76 C83 1.41(2)
C76 C77 1.54(2)
C77 C78 1.38(2)
C77 C82 1.39(2)
C78 C79 1.37(2)
C79 C80 1.36(3)
C80 C81 1.34(3)
C81 C82 1.34(2)
C83 C84 1.39(2)
C83 H83 0.9500
C84 C85 1.51(2)
C85 C90 1.34(2)
C85 C86 1.43(2)
C86 C87 1.39(2)
C86 H86 0.9500
C87 C88 1.36(3)
C87 H87 0.9500
C88 C89 1.37(2)
C88 H88 0.9500
C89 C90 1.37(2)
C89 H89 0.9500
C90 H90 0.9500
C91 C98 1.39(2)
C91 C92 1.54(2)
C92 C93 1.37(2)
C92 C97 1.40(2)
C93 C94 1.36(2)
C94 C95 1.42(3)
C95 C96 1.35(3)
C96 C97 1.38(2)
C98 C99 1.41(2)
C98 H98 0.9500
C99 C100 1.52(2)
C100 C101 1.36(3)
C100 C105 1.41(2)
C101 C102 1.38(3)
C101 H101 0.9500
C102 C103 1.37(3)
C102 H102 0.9500
C103 C104 1.38(3)
C103 H103 0.9500
C104 C105 1.38(2)
C104 H104 0.9500
C105 H105 0.9500
C106 C113 1.40(2)
C106 C107 1.53(2)
C107 C108 1.37(3)
C107 C112 1.37(3)
C108 C109 1.45(3)
C109 C110 1.36(3)
C110 C111 1.31(3)
C111 C112 1.42(3)
C113 C114 1.41(2)
C113 H113 0.9500
C114 C115 1.52(2)
C115 C120 1.39(2)
C115 C116 1.40(2)
C116 C117 1.38(2)
C116 H116 0.9500
C117 C118 1.34(3)
C117 H117 0.9500
C118 C119 1.41(3)
C118 H118 0.9500
C119 C120 1.35(2)
C119 H119 0.9500
C120 H120 0.9500
C121 C122 1.45(3)
C121 C123 1.50(4)
C122 H12D 0.9800
C122 H12E 0.9800
C122 H12F 0.9800
C123 H12A 0.9800
C123 H12B 0.9800
C123 H12C 0.9800
C124 C125 1.31(4)
C124 H12G 0.9800
C124 H12H 0.9800
C124 H12I 0.9800
C125 C126 1.3900
C125 C130 1.3900
C126 C127 1.3900
C126 H126 0.9500
C127 C128 1.3900
C127 H127 0.9500
C128 C129 1.3900
C128 H128 0.9500
C129 C130 1.3900
C129 H129 0.9500
C130 H130 0.9500
